data_4315210
loop_
_publ_author_name
'Thomas S. Teets'
'Daniel A. Lutterman'
'Daniel G. Nocera'

_publ_section_title
;
 Halogen Photoreductive Elimination from Metal-Metal Bonded
 Iridium(II)-Gold(II) Heterobimetallic Complexes
;
_journal_name_full 'Inorganic Chemistry'
_journal_page_first 3035
_journal_page_last 3043
_journal_paper_doi 10.1021/ic902590u
_journal_volume 49
_journal_year 2010
_chemical_formula_sum 'C62 H66 Au Br2 Cl4 F12 Ir N2 P6'
_chemical_formula_weight 1943.77
_chemical_name_systematic
; 
 ? 
;
_space_group_IT_number 14
_symmetry_cell_setting monoclinic
_symmetry_space_group_name_Hall '-P 2ybc'
_symmetry_space_group_name_H-M 'P 1 21/c 1'
_atom_sites_solution_hydrogens geom
_atom_sites_solution_primary direct
_atom_sites_solution_secondary difmap
_audit_creation_method SHELXL-97
_cell_angle_alpha 90.00
_cell_angle_beta 105.181(2)
_cell_angle_gamma 90.00
_cell_formula_units_Z 4
_cell_length_a 16.4460(18)
_cell_length_b 20.891(2)
_cell_length_c 22.145(2)
_cell_measurement_reflns_used 9723
_cell_measurement_temperature 100(2)
_cell_measurement_theta_max 29.61
_cell_measurement_theta_min 2.33
_cell_volume 7342.9(13)
_computing_cell_refinement 'Bruker SAINT'
_computing_data_collection 'Bruker APEX2'
_computing_data_reduction 'Bruker SAINT'
_computing_molecular_graphics 'Bruker SHELXTL'
_computing_publication_material 'Bruker SHELXTL'
_computing_structure_refinement 'SHELXL-97 (Sheldrick, 2008)'
_computing_structure_solution 'SHELXS-97 (Sheldrick, 2008)'
_diffrn_ambient_temperature 100(2)
_diffrn_measured_fraction_theta_full 0.999
_diffrn_measured_fraction_theta_max 0.999
_diffrn_measurement_device_type 'Bruker APEX-II CCD'
_diffrn_measurement_method '\f and \w scans'
_diffrn_radiation_monochromator graphite
_diffrn_radiation_source 'fine-focus sealed tube'
_diffrn_radiation_type MoK\a
_diffrn_radiation_wavelength 0.71073
_diffrn_reflns_av_R_equivalents 0.0675
_diffrn_reflns_av_sigmaI/netI 0.0421
_diffrn_reflns_limit_h_max 22
_diffrn_reflns_limit_h_min -22
_diffrn_reflns_limit_k_max 28
_diffrn_reflns_limit_k_min -28
_diffrn_reflns_limit_l_max 30
_diffrn_reflns_limit_l_min -30
_diffrn_reflns_number 159423
_diffrn_reflns_theta_full 29.13
_diffrn_reflns_theta_max 29.13
_diffrn_reflns_theta_min 1.28
_exptl_absorpt_coefficient_mu 5.239
_exptl_absorpt_correction_T_max 0.6224
_exptl_absorpt_correction_T_min 0.4205
_exptl_absorpt_correction_type multi-scan
_exptl_absorpt_process_details sadabs
_exptl_crystal_colour orange
_exptl_crystal_density_diffrn 1.758
_exptl_crystal_density_method 'not measured'
_exptl_crystal_description block
_exptl_crystal_F_000 3776
_exptl_crystal_size_max 0.20
_exptl_crystal_size_mid 0.20
_exptl_crystal_size_min 0.10
_refine_diff_density_max 2.272
_refine_diff_density_min -1.671
_refine_diff_density_rms 0.159
_refine_ls_extinction_method none
_refine_ls_goodness_of_fit_ref 1.023
_refine_ls_hydrogen_treatment constr
_refine_ls_matrix_type full
_refine_ls_number_parameters 849
_refine_ls_number_reflns 19773
_refine_ls_number_restraints 41
_refine_ls_restrained_S_all 1.031
_refine_ls_R_factor_all 0.0690
_refine_ls_R_factor_gt 0.0417
_refine_ls_shift/su_max 0.003
_refine_ls_shift/su_mean 0.000
_refine_ls_structure_factor_coef Fsqd
_refine_ls_weighting_details 'calc w=1/[\s^2^(Fo^2^)+(0.0343P)^2^+44.7878P] where P=(Fo^2^+2Fc^2^)/3'
_refine_ls_weighting_scheme calc
_refine_ls_wR_factor_gt 0.0931
_refine_ls_wR_factor_ref 0.1070
_reflns_number_gt 14366
_reflns_number_total 19773
_reflns_threshold_expression >2sigma(I)
_cod_data_source_file ic902590u_si_002_6.cif
_cod_data_source_block 7
_cod_depositor_comments
;
The following automatic conversions were performed:

'_symmetry_cell_setting' value 'Monoclinic' changed to 'monoclinic'
according to the built-in table from CIF Core dictionary named
'cif_core.dic' version 2.4.1 from 2010-06-29.

Automatic conversion script
Id: cif_fix_values 1646 2011-03-28 12:23:43Z adriana 
;
_cod_original_cell_volume 7343.1(14)
_cod_database_code 4315210

loop_
_symmetry_equiv_pos_as_xyz
'x, y, z'
'-x, y+1/2, -z+1/2'
'-x, -y, -z'
'x, -y-1/2, z-1/2'

loop_
_atom_site_label
_atom_site_type_symbol
_atom_site_fract_x
_atom_site_fract_y
_atom_site_fract_z
_atom_site_U_iso_or_equiv
_atom_site_adp_type
_atom_site_occupancy
_atom_site_symmetry_multiplicity
_atom_site_calc_flag
_atom_site_refinement_flags
_atom_site_disorder_assembly
_atom_site_disorder_group
Ir1 Ir 0.282171(12) 0.393692(9) 0.830499(8) 0.02030(5) Uani 1 1 d . . .
Au1 Au 0.212239(12) 0.398968(9) 0.706663(8) 0.02021(5) Uani 1 1 d . . .
Br1 Br 0.35877(4) 0.39739(3) 0.94512(2) 0.03285(13) Uani 1 1 d . . .
Br2 Br 0.15506(4) 0.40540(3) 0.58873(2) 0.03126(13) Uani 1 1 d . . .
P2 P 0.23658(8) 0.28961(6) 0.69628(6) 0.0212(3) Uani 1 1 d . . .
P1 P 0.37522(8) 0.31424(6) 0.81047(6) 0.0210(3) Uani 1 1 d . . .
P4 P 0.17998(9) 0.50877(6) 0.71358(6) 0.0236(3) Uani 1 1 d . . .
P3 P 0.17698(10) 0.46444(7) 0.84258(7) 0.0269(3) Uani 1 1 d . . .
P1S P 0.31801(11) 0.04612(8) 0.76674(9) 0.0429(4) Uani 1 1 d . . .
F1S F 0.2870(3) -0.0161(2) 0.7943(3) 0.0769(15) Uani 1 1 d . . .
F2S F 0.3628(3) 0.0031(2) 0.7255(2) 0.0736(15) Uani 1 1 d . . .
F3S F 0.4020(3) 0.0463(2) 0.8216(2) 0.0614(12) Uani 1 1 d . . .
F4S F 0.2739(3) 0.0911(2) 0.8077(2) 0.0595(12) Uani 1 1 d . . .
F5S F 0.3481(3) 0.1091(2) 0.7383(2) 0.0649(13) Uani 1 1 d . . .
F6S F 0.2353(3) 0.0478(2) 0.7096(3) 0.0862(18) Uani 1 1 d . . .
P2S P 0.23891(10) 0.73560(8) 0.84411(8) 0.0342(3) Uani 1 1 d . . .
F7S F 0.2918(3) 0.6726(2) 0.8362(2) 0.0618(12) Uani 1 1 d . . .
F8S F 0.3222(2) 0.7678(2) 0.88474(19) 0.0596(12) Uani 1 1 d . . .
F9S F 0.1563(3) 0.7003(2) 0.8029(2) 0.0609(12) Uani 1 1 d . . .
F10S F 0.1842(3) 0.79608(19) 0.8522(2) 0.0522(10) Uani 1 1 d . . .
F11S F 0.2219(3) 0.7057(2) 0.90628(19) 0.0532(11) Uani 1 1 d . . .
F12S F 0.2549(3) 0.7645(2) 0.78196(18) 0.0526(10) Uani 1 1 d . . .
C1S C 0.3464(5) 0.5086(4) 0.4451(5) 0.104(4) Uani 1 1 d DU . .
H1S1 H 0.3104 0.5472 0.4392 0.125 Uiso 0.537(6) 1 calc PR A -1
H1S2 H 0.3312 0.4845 0.4052 0.125 Uiso 0.537(6) 1 calc PR A -1
H1S3 H 0.4075 0.5183 0.4578 0.125 Uiso 0.463(6) 1 d PR A -2
H1S4 H 0.3347 0.4842 0.4054 0.125 Uiso 0.463(6) 1 d PR A -2
Cl1S Cl 0.4520(4) 0.5337(3) 0.4583(2) 0.099(2) Uani 0.537(6) 1 d PDU A -1
Cl3S Cl 0.2906(6) 0.5795(3) 0.4324(4) 0.134(4) Uani 0.463(6) 1 d PDU A -2
Cl2S Cl 0.32114(17) 0.46146(13) 0.50221(12) 0.0829(7) Uani 1 1 d DU A .
N1 N 0.1760(3) 0.2838(2) 0.8687(2) 0.0291(10) Uani 1 1 d . . .
N2 N 0.4047(3) 0.5088(2) 0.8402(2) 0.0292(10) Uani 1 1 d . . .
C1 C 0.3055(3) 0.2527(2) 0.7657(2) 0.0225(10) Uani 1 1 d . . .
H1A H 0.3394 0.2184 0.7532 0.027 Uiso 1 1 calc R . .
H1B H 0.2714 0.2333 0.7917 0.027 Uiso 1 1 calc R . .
C2 C 0.1771(4) 0.5344(3) 0.7923(2) 0.0279(12) Uani 1 1 d . . .
H2A H 0.2268 0.5614 0.8108 0.033 Uiso 1 1 calc R . .
H2B H 0.1258 0.5602 0.7896 0.033 Uiso 1 1 calc R . .
C3 C 0.2131(3) 0.3230(2) 0.8508(2) 0.0254(11) Uani 1 1 d . . .
C4 C 0.3584(3) 0.4674(2) 0.8296(2) 0.0234(10) Uani 1 1 d . . .
C11 C 0.1402(3) 0.2431(3) 0.6809(3) 0.0274(11) Uani 1 1 d . . .
C12 C 0.1423(4) 0.1801(3) 0.7007(3) 0.0360(14) Uani 1 1 d . . .
H12 H 0.1934 0.1626 0.7256 0.043 Uiso 1 1 calc R . .
C13 C 0.0703(4) 0.1423(3) 0.6843(3) 0.0429(16) Uani 1 1 d . . .
H13 H 0.0720 0.0993 0.6984 0.051 Uiso 1 1 calc R . .
C14 C -0.0040(4) 0.1678(4) 0.6475(4) 0.0518(19) Uani 1 1 d . . .
H14 H -0.0528 0.1417 0.6351 0.062 Uiso 1 1 calc R . .
C15 C -0.0073(4) 0.2308(4) 0.6287(4) 0.0517(19) Uani 1 1 d . . .
H15 H -0.0590 0.2482 0.6046 0.062 Uiso 1 1 calc R . .
C16 C 0.0648(4) 0.2693(3) 0.6448(3) 0.0396(15) Uani 1 1 d . . .
H16 H 0.0625 0.3126 0.6313 0.047 Uiso 1 1 calc R . .
C21 C 0.2875(3) 0.2712(2) 0.6351(2) 0.0227(10) Uani 1 1 d . . .
C22 C 0.2860(4) 0.2073(3) 0.6147(2) 0.0272(11) Uani 1 1 d . . .
H22 H 0.2551 0.1760 0.6305 0.033 Uiso 1 1 calc R . .
C23 C 0.3297(4) 0.1904(3) 0.5714(3) 0.0333(13) Uani 1 1 d . . .
H23 H 0.3278 0.1475 0.5567 0.040 Uiso 1 1 calc R . .
C24 C 0.3762(4) 0.2361(3) 0.5496(3) 0.0334(13) Uani 1 1 d . . .
H24 H 0.4067 0.2242 0.5204 0.040 Uiso 1 1 calc R . .
C25 C 0.3784(4) 0.2985(3) 0.5697(3) 0.0316(12) Uani 1 1 d . . .
H25 H 0.4106 0.3295 0.5547 0.038 Uiso 1 1 calc R . .
C26 C 0.3337(3) 0.3162(3) 0.6120(2) 0.0280(11) Uani 1 1 d . . .
H26 H 0.3347 0.3594 0.6254 0.034 Uiso 1 1 calc R . .
C31 C 0.4418(3) 0.2710(2) 0.8767(2) 0.0248(11) Uani 1 1 d . . .
C32 C 0.4241(3) 0.2083(3) 0.8909(2) 0.0261(11) Uani 1 1 d . . .
H32 H 0.3757 0.1869 0.8663 0.031 Uiso 1 1 calc R . .
C33 C 0.4780(4) 0.1773(3) 0.9417(3) 0.0324(13) Uani 1 1 d . . .
H33 H 0.4664 0.1345 0.9512 0.039 Uiso 1 1 calc R . .
C34 C 0.5475(4) 0.2080(3) 0.9780(3) 0.0353(14) Uani 1 1 d . . .
H34 H 0.5833 0.1865 1.0127 0.042 Uiso 1 1 calc R . .
C35 C 0.5656(4) 0.2701(3) 0.9642(3) 0.0405(15) Uani 1 1 d . . .
H35 H 0.6139 0.2911 0.9894 0.049 Uiso 1 1 calc R . .
C36 C 0.5128(4) 0.3021(3) 0.9133(3) 0.0349(13) Uani 1 1 d . . .
H36 H 0.5253 0.3447 0.9036 0.042 Uiso 1 1 calc R . .
C41 C 0.4466(3) 0.3317(3) 0.7626(2) 0.0251(11) Uani 1 1 d . . .
C42 C 0.4934(4) 0.2804(3) 0.7476(3) 0.0330(13) Uani 1 1 d . . .
H42 H 0.4881 0.2388 0.7635 0.040 Uiso 1 1 calc R . .
C43 C 0.5473(4) 0.2908(3) 0.7098(3) 0.0404(15) Uani 1 1 d . . .
H43 H 0.5783 0.2561 0.6994 0.049 Uiso 1 1 calc R . .
C44 C 0.5563(4) 0.3517(3) 0.6868(3) 0.0396(15) Uani 1 1 d . . .
H44 H 0.5939 0.3587 0.6614 0.047 Uiso 1 1 calc R . .
C45 C 0.5104(4) 0.4018(3) 0.7013(3) 0.0326(12) Uani 1 1 d . . .
H45 H 0.5164 0.4434 0.6856 0.039 Uiso 1 1 calc R . .
C46 C 0.4550(3) 0.3922(3) 0.7385(2) 0.0271(11) Uani 1 1 d . . .
H46 H 0.4230 0.4271 0.7476 0.033 Uiso 1 1 calc R . .
C51 C 0.2560(4) 0.5594(3) 0.6911(2) 0.0279(12) Uani 1 1 d . . .
C52 C 0.2526(4) 0.6254(3) 0.6989(3) 0.0351(13) Uani 1 1 d . . .
H52 H 0.2110 0.6434 0.7165 0.042 Uiso 1 1 calc R . .
C53 C 0.3099(5) 0.6647(3) 0.6808(3) 0.0414(16) Uani 1 1 d . . .
H53 H 0.3077 0.7097 0.6867 0.050 Uiso 1 1 calc R . .
C54 C 0.3703(5) 0.6394(3) 0.6545(3) 0.0439(16) Uani 1 1 d . . .
H54 H 0.4092 0.6668 0.6421 0.053 Uiso 1 1 calc R . .
C55 C 0.3737(4) 0.5741(3) 0.6462(3) 0.0398(15) Uani 1 1 d . . .
H55 H 0.4152 0.5567 0.6281 0.048 Uiso 1 1 calc R . .
C56 C 0.3173(4) 0.5336(3) 0.6641(3) 0.0329(13) Uani 1 1 d . . .
H56 H 0.3200 0.4887 0.6582 0.039 Uiso 1 1 calc R . .
C61 C 0.0786(4) 0.5291(3) 0.6619(3) 0.0307(13) Uani 1 1 d . . .
C62 C 0.0042(4) 0.5163(3) 0.6791(3) 0.0433(16) Uani 1 1 d . . .
H62 H 0.0066 0.5032 0.7205 0.052 Uiso 1 1 calc R . .
C63 C -0.0737(4) 0.5230(3) 0.6351(4) 0.054(2) Uani 1 1 d . . .
H63 H -0.1244 0.5146 0.6466 0.065 Uiso 1 1 calc R . .
C64 C -0.0764(5) 0.5418(3) 0.5754(4) 0.056(2) Uani 1 1 d . . .
H64 H -0.1291 0.5444 0.5450 0.067 Uiso 1 1 calc R . .
C65 C -0.0038(5) 0.5570(3) 0.5589(3) 0.0459(18) Uani 1 1 d . . .
H65 H -0.0072 0.5722 0.5178 0.055 Uiso 1 1 calc R . .
C66 C 0.0744(4) 0.5505(3) 0.6014(3) 0.0353(14) Uani 1 1 d . . .
H66 H 0.1244 0.5605 0.5896 0.042 Uiso 1 1 calc R . .
C71 C 0.0692(4) 0.4350(3) 0.8188(3) 0.0345(13) Uani 1 1 d . . .
C72 C 0.0066(5) 0.4669(3) 0.8396(4) 0.0478(17) Uani 1 1 d . . .
H72 H 0.0213 0.5004 0.8695 0.057 Uiso 1 1 calc R . .
C73 C -0.0771(5) 0.4493(4) 0.8162(5) 0.066(3) Uani 1 1 d . . .
H73 H -0.1191 0.4713 0.8303 0.079 Uiso 1 1 calc R . .
C74 C -0.1009(5) 0.4011(4) 0.7733(5) 0.062(2) Uani 1 1 d . . .
H74 H -0.1587 0.3903 0.7577 0.074 Uiso 1 1 calc R . .
C75 C -0.0398(4) 0.3683(3) 0.7529(4) 0.0483(18) Uani 1 1 d . . .
H75 H -0.0554 0.3343 0.7236 0.058 Uiso 1 1 calc R . .
C76 C 0.0442(4) 0.3852(3) 0.7756(3) 0.0358(13) Uani 1 1 d . . .
H76 H 0.0858 0.3624 0.7615 0.043 Uiso 1 1 calc R . .
C81 C 0.1878(4) 0.4950(3) 0.9209(3) 0.0359(14) Uani 1 1 d . . .
C82 C 0.2155(5) 0.5566(3) 0.9383(3) 0.0430(16) Uani 1 1 d . . .
H82 H 0.2261 0.5855 0.9082 0.052 Uiso 1 1 calc R . .
C83 C 0.2277(6) 0.5758(4) 1.0003(3) 0.063(2) Uani 1 1 d . . .
H83 H 0.2459 0.6182 1.0123 0.075 Uiso 1 1 calc R . .
C84 C 0.2136(7) 0.5336(4) 1.0442(4) 0.074(3) Uani 1 1 d . . .
H84 H 0.2225 0.5471 1.0864 0.089 Uiso 1 1 calc R . .
C85 C 0.1867(6) 0.4723(4) 1.0278(4) 0.066(3) Uani 1 1 d . . .
H85 H 0.1769 0.4435 1.0583 0.079 Uiso 1 1 calc R . .
C86 C 0.1741(5) 0.4528(3) 0.9661(3) 0.0519(19) Uani 1 1 d . . .
H86 H 0.1560 0.4104 0.9545 0.062 Uiso 1 1 calc R . .
C101 C 0.1320(4) 0.2348(3) 0.8963(3) 0.0374(14) Uani 1 1 d . . .
C102 C 0.1061(7) 0.2660(5) 0.9495(5) 0.095(4) Uani 1 1 d . . .
H10A H 0.1559 0.2838 0.9792 0.142 Uiso 1 1 calc R . .
H10B H 0.0797 0.2341 0.9707 0.142 Uiso 1 1 calc R . .
H10C H 0.0658 0.3004 0.9332 0.142 Uiso 1 1 calc R . .
C103 C 0.0575(4) 0.2114(4) 0.8461(3) 0.0520(19) Uani 1 1 d . . .
H10D H 0.0191 0.2472 0.8308 0.078 Uiso 1 1 calc R . .
H10E H 0.0278 0.1782 0.8634 0.078 Uiso 1 1 calc R . .
H10F H 0.0769 0.1935 0.8115 0.078 Uiso 1 1 calc R . .
C104 C 0.1966(5) 0.1824(4) 0.9210(5) 0.076(3) Uani 1 1 d . . .
H10G H 0.2103 0.1605 0.8857 0.114 Uiso 1 1 calc R . .
H10H H 0.1733 0.1514 0.9452 0.114 Uiso 1 1 calc R . .
H10I H 0.2479 0.2014 0.9478 0.114 Uiso 1 1 calc R . .
C111 C 0.4737(4) 0.5541(3) 0.8679(3) 0.0298(12) Uani 1 1 d . . .
C112 C 0.4487(4) 0.5877(3) 0.9218(3) 0.0440(16) Uani 1 1 d . . .
H11A H 0.3964 0.6117 0.9053 0.066 Uiso 1 1 calc R . .
H11B H 0.4936 0.6172 0.9426 0.066 Uiso 1 1 calc R . .
H11C H 0.4401 0.5557 0.9519 0.066 Uiso 1 1 calc R . .
C113 C 0.5523(4) 0.5132(3) 0.8917(3) 0.0423(16) Uani 1 1 d . . .
H11D H 0.5435 0.4833 0.9234 0.063 Uiso 1 1 calc R . .
H11E H 0.6005 0.5409 0.9102 0.063 Uiso 1 1 calc R . .
H11F H 0.5636 0.4892 0.8568 0.063 Uiso 1 1 calc R . .
C114 C 0.4807(4) 0.6015(3) 0.8174(3) 0.0359(13) Uani 1 1 d . . .
H11G H 0.4969 0.5788 0.7837 0.054 Uiso 1 1 calc R . .
H11H H 0.5236 0.6337 0.8354 0.054 Uiso 1 1 calc R . .
H11I H 0.4263 0.6226 0.8007 0.054 Uiso 1 1 calc R . .
C2S C 0.7979(11) 0.3225(9) 0.8682(8) 0.077(4) Uani 0.325(5) 1 d PDU B 1
H2S1 H 0.8165 0.3013 0.8341 0.093 Uiso 0.325(5) 1 calc PR B 1
H2S2 H 0.8403 0.3550 0.8879 0.093 Uiso 0.325(5) 1 calc PR B 1
Cl4S Cl 0.6995(12) 0.3580(9) 0.8390(9) 0.324(18) Uani 0.325(5) 1 d PDU B 1
Cl5S Cl 0.7855(12) 0.2668(7) 0.9231(7) 0.177(7) Uani 0.325(5) 1 d PDU B 1
C3S C 0.8023(8) 0.1743(5) 0.9951(5) 0.077(4) Uani 0.675(5) 1 d PD B 2
H3S1 H 0.7561 0.1527 0.9641 0.093 Uiso 0.675(5) 1 calc PR B 2
H3S2 H 0.7771 0.1978 1.0246 0.093 Uiso 0.675(5) 1 calc PR B 2
Cl6S Cl 0.8717(6) 0.1170(4) 1.0362(3) 0.221(5) Uani 0.675(5) 1 d PD B 2
Cl7S Cl 0.8506(5) 0.2279(4) 0.9572(3) 0.173(3) Uani 0.675(5) 1 d PDU B 2

loop_
_atom_site_aniso_label
_atom_site_aniso_U_11
_atom_site_aniso_U_22
_atom_site_aniso_U_33
_atom_site_aniso_U_23
_atom_site_aniso_U_13
_atom_site_aniso_U_12
Ir1 0.02518(10) 0.01659(9) 0.01699(9) 0.00178(7) 0.00172(7) -0.00031(7)
Au1 0.02301(9) 0.01713(9) 0.01746(9) 0.00034(6) -0.00011(7) 0.00172(7)
Br1 0.0463(3) 0.0298(3) 0.0177(2) 0.0029(2) -0.0001(2) 0.0014(2)
Br2 0.0404(3) 0.0286(3) 0.0188(2) -0.00064(19) -0.0029(2) 0.0099(2)
P2 0.0216(6) 0.0176(6) 0.0213(6) -0.0010(5) 0.0000(5) 0.0002(5)
P1 0.0230(6) 0.0167(6) 0.0200(6) 0.0017(5) -0.0003(5) -0.0005(5)
P4 0.0313(7) 0.0172(6) 0.0195(6) 0.0019(5) 0.0014(5) 0.0028(5)
P3 0.0354(8) 0.0204(7) 0.0256(7) 0.0041(5) 0.0091(6) 0.0040(6)
P1S 0.0376(9) 0.0288(9) 0.0592(11) 0.0042(7) 0.0070(8) 0.0039(7)
F1S 0.074(3) 0.041(3) 0.120(5) 0.010(3) 0.034(3) -0.012(2)
F2S 0.106(4) 0.039(3) 0.077(3) 0.006(2) 0.025(3) 0.027(3)
F3S 0.046(2) 0.041(2) 0.084(3) 0.000(2) -0.008(2) 0.0075(19)
F4S 0.056(3) 0.057(3) 0.071(3) 0.008(2) 0.027(2) 0.020(2)
F5S 0.081(3) 0.034(2) 0.089(3) 0.016(2) 0.038(3) 0.014(2)
F6S 0.071(3) 0.058(3) 0.103(4) -0.012(3) -0.026(3) 0.009(3)
P2S 0.0302(8) 0.0350(9) 0.0374(8) -0.0020(6) 0.0088(6) 0.0017(6)
F7S 0.068(3) 0.062(3) 0.056(3) -0.006(2) 0.016(2) 0.031(2)
F8S 0.037(2) 0.089(3) 0.048(2) -0.013(2) 0.0035(18) -0.017(2)
F9S 0.047(2) 0.072(3) 0.064(3) -0.020(2) 0.015(2) -0.021(2)
F10S 0.054(2) 0.039(2) 0.061(3) -0.0033(19) 0.011(2) 0.0120(19)
F11S 0.075(3) 0.045(2) 0.047(2) 0.0069(18) 0.029(2) 0.010(2)
F12S 0.059(3) 0.060(3) 0.039(2) 0.0049(19) 0.0130(19) -0.009(2)
C1S 0.099(7) 0.121(9) 0.105(9) 0.042(7) 0.050(7) 0.017(6)
Cl1S 0.115(4) 0.098(4) 0.080(3) -0.026(3) 0.018(3) -0.059(3)
Cl3S 0.165(8) 0.052(4) 0.172(8) -0.013(4) 0.021(6) -0.010(4)
Cl2S 0.0928(18) 0.0887(18) 0.0664(14) -0.0036(13) 0.0194(13) -0.0256(15)
N1 0.034(3) 0.022(2) 0.030(2) 0.0031(18) 0.006(2) -0.0037(19)
N2 0.037(3) 0.026(2) 0.022(2) -0.0016(18) 0.0023(19) -0.002(2)
C1 0.023(2) 0.017(2) 0.025(2) 0.0018(18) 0.001(2) 0.0007(19)
C2 0.039(3) 0.021(3) 0.023(2) 0.0016(19) 0.006(2) 0.005(2)
C3 0.031(3) 0.020(3) 0.023(2) 0.0003(19) 0.004(2) 0.008(2)
C4 0.031(3) 0.019(2) 0.016(2) 0.0026(18) -0.0003(19) 0.003(2)
C11 0.021(2) 0.025(3) 0.032(3) -0.004(2) 0.001(2) -0.002(2)
C12 0.031(3) 0.026(3) 0.047(4) -0.004(3) 0.002(3) -0.002(2)
C13 0.036(3) 0.026(3) 0.066(4) -0.008(3) 0.012(3) -0.011(3)
C14 0.029(3) 0.046(4) 0.081(5) -0.009(4) 0.013(3) -0.015(3)
C15 0.022(3) 0.048(4) 0.078(5) 0.004(4) 0.000(3) 0.000(3)
C16 0.030(3) 0.029(3) 0.056(4) 0.005(3) 0.004(3) -0.002(2)
C21 0.023(2) 0.021(3) 0.021(2) -0.0025(18) 0.0013(19) 0.002(2)
C22 0.036(3) 0.020(3) 0.025(3) 0.0003(19) 0.005(2) 0.002(2)
C23 0.051(4) 0.022(3) 0.027(3) -0.001(2) 0.010(3) 0.011(3)
C24 0.040(3) 0.036(3) 0.024(3) 0.000(2) 0.008(2) 0.010(3)
C25 0.036(3) 0.029(3) 0.030(3) 0.000(2) 0.008(2) -0.002(2)
C26 0.030(3) 0.023(3) 0.027(3) -0.004(2) 0.001(2) 0.000(2)
C31 0.028(3) 0.022(3) 0.021(2) 0.0014(19) 0.001(2) 0.004(2)
C32 0.028(3) 0.024(3) 0.026(3) 0.006(2) 0.007(2) 0.002(2)
C33 0.035(3) 0.034(3) 0.028(3) 0.009(2) 0.007(2) 0.007(2)
C34 0.035(3) 0.041(4) 0.027(3) 0.010(2) 0.003(2) 0.011(3)
C35 0.034(3) 0.047(4) 0.032(3) 0.001(3) -0.007(3) 0.000(3)
C36 0.034(3) 0.029(3) 0.033(3) 0.006(2) -0.005(2) -0.003(2)
C41 0.022(2) 0.024(3) 0.026(3) 0.004(2) 0.001(2) -0.003(2)
C42 0.031(3) 0.031(3) 0.038(3) 0.010(2) 0.009(2) 0.007(2)
C43 0.035(3) 0.039(4) 0.051(4) 0.011(3) 0.018(3) 0.010(3)
C44 0.034(3) 0.044(4) 0.043(4) 0.009(3) 0.016(3) -0.003(3)
C45 0.034(3) 0.029(3) 0.035(3) 0.000(2) 0.008(2) -0.007(2)
C46 0.030(3) 0.022(3) 0.026(3) -0.002(2) 0.001(2) -0.004(2)
C51 0.040(3) 0.024(3) 0.017(2) 0.0003(19) 0.003(2) -0.004(2)
C52 0.049(4) 0.025(3) 0.032(3) 0.000(2) 0.012(3) -0.004(3)
C53 0.064(4) 0.028(3) 0.030(3) -0.004(2) 0.008(3) -0.014(3)
C54 0.060(4) 0.040(4) 0.032(3) 0.001(3) 0.011(3) -0.021(3)
C55 0.042(4) 0.049(4) 0.030(3) -0.003(3) 0.012(3) -0.007(3)
C56 0.045(3) 0.026(3) 0.026(3) -0.001(2) 0.006(2) -0.002(3)
C61 0.039(3) 0.017(3) 0.028(3) 0.001(2) -0.004(2) 0.007(2)
C62 0.040(4) 0.036(4) 0.048(4) 0.016(3) -0.001(3) 0.007(3)
C63 0.034(3) 0.045(4) 0.072(5) 0.017(4) -0.007(3) 0.007(3)
C64 0.053(4) 0.033(4) 0.061(5) -0.002(3) -0.023(4) 0.017(3)
C65 0.064(5) 0.027(3) 0.034(3) -0.005(2) -0.010(3) 0.020(3)
C66 0.048(4) 0.026(3) 0.025(3) -0.002(2) -0.003(2) 0.012(3)
C71 0.034(3) 0.028(3) 0.043(3) 0.011(2) 0.013(3) 0.004(2)
C72 0.052(4) 0.029(3) 0.069(5) 0.006(3) 0.028(4) 0.013(3)
C73 0.038(4) 0.050(5) 0.118(8) 0.009(5) 0.035(5) 0.020(4)
C74 0.029(3) 0.051(5) 0.104(7) 0.018(5) 0.015(4) 0.005(3)
C75 0.029(3) 0.041(4) 0.068(5) 0.012(3) 0.001(3) -0.001(3)
C76 0.032(3) 0.035(3) 0.038(3) 0.008(3) 0.006(2) 0.005(3)
C81 0.056(4) 0.029(3) 0.027(3) 0.005(2) 0.018(3) 0.015(3)
C82 0.065(5) 0.038(4) 0.027(3) 0.000(3) 0.014(3) 0.009(3)
C83 0.109(7) 0.048(5) 0.033(4) -0.013(3) 0.022(4) -0.001(5)
C84 0.128(9) 0.067(6) 0.039(4) 0.002(4) 0.041(5) 0.025(6)
C85 0.116(8) 0.053(5) 0.042(4) 0.015(4) 0.044(5) 0.029(5)
C86 0.084(6) 0.035(4) 0.049(4) 0.012(3) 0.039(4) 0.010(4)
C101 0.036(3) 0.034(3) 0.043(3) 0.006(3) 0.012(3) -0.013(3)
C102 0.132(9) 0.095(8) 0.085(7) -0.031(6) 0.075(7) -0.067(7)
C103 0.043(4) 0.048(4) 0.055(4) 0.010(3) -0.004(3) -0.018(3)
C104 0.045(4) 0.061(5) 0.106(7) 0.054(5) -0.009(4) -0.019(4)
C111 0.036(3) 0.020(3) 0.028(3) -0.004(2) -0.003(2) -0.006(2)
C112 0.050(4) 0.041(4) 0.033(3) -0.015(3) -0.004(3) -0.004(3)
C113 0.039(3) 0.032(3) 0.046(4) -0.005(3) -0.006(3) 0.000(3)
C114 0.038(3) 0.028(3) 0.039(3) 0.001(2) 0.005(3) -0.007(2)
C2S 0.105(9) 0.066(7) 0.046(6) -0.039(5) -0.008(6) 0.016(7)
Cl4S 0.27(2) 0.252(18) 0.29(2) -0.189(16) -0.201(19) 0.160(17)
Cl5S 0.256(19) 0.154(12) 0.147(12) -0.044(8) 0.099(12) -0.079(11)
C3S 0.105(9) 0.066(7) 0.046(6) -0.039(5) -0.008(6) 0.016(7)
Cl6S 0.318(11) 0.192(7) 0.131(5) -0.056(5) 0.017(6) 0.146(8)
Cl7S 0.155(6) 0.201(8) 0.124(5) -0.071(5) -0.029(4) 0.021(6)

loop_
_atom_type_symbol
_atom_type_description
_atom_type_scat_dispersion_real
_atom_type_scat_dispersion_imag
_atom_type_scat_source
C C 0.0033 0.0016 'International Tables Vol C Tables 4.2.6.8 and 6.1.1.4'
H H 0.0000 0.0000 'International Tables Vol C Tables 4.2.6.8 and 6.1.1.4'
N N 0.0061 0.0033 'International Tables Vol C Tables 4.2.6.8 and 6.1.1.4'
F F 0.0171 0.0103 'International Tables Vol C Tables 4.2.6.8 and 6.1.1.4'
P P 0.1023 0.0942 'International Tables Vol C Tables 4.2.6.8 and 6.1.1.4'
Br Br -0.2901 2.4595 'International Tables Vol C Tables 4.2.6.8 and 6.1.1.4'
Ir Ir -1.4442 7.9887 'International Tables Vol C Tables 4.2.6.8 and 6.1.1.4'
Au Au -2.0133 8.8022 'International Tables Vol C Tables 4.2.6.8 and 6.1.1.4'
Cl Cl 0.1484 0.1585 'International Tables Vol C Tables 4.2.6.8 and 6.1.1.4'

loop_
_geom_angle_atom_site_label_1
_geom_angle_atom_site_label_2
_geom_angle_atom_site_label_3
_geom_angle
_geom_angle_site_symmetry_1
_geom_angle_site_symmetry_3
_geom_angle_publ_flag
C3 Ir1 C4 167.9(2) . . ?
C3 Ir1 P3 87.75(15) . . ?
C4 Ir1 P3 89.91(16) . . ?
C3 Ir1 P1 87.51(15) . . ?
C4 Ir1 P1 95.80(16) . . ?
P3 Ir1 P1 172.94(5) . . ?
C3 Ir1 Br1 87.69(15) . . ?
C4 Ir1 Br1 80.57(13) . . ?
P3 Ir1 Br1 93.15(4) . . ?
P1 Ir1 Br1 91.88(3) . . ?
C3 Ir1 Au1 98.29(15) . . ?
C4 Ir1 Au1 93.48(13) . . ?
P3 Ir1 Au1 87.66(3) . . ?
P1 Ir1 Au1 87.86(3) . . ?
Br1 Ir1 Au1 173.993(17) . . ?
P2 Au1 P4 176.83(5) . . ?
P2 Au1 Br2 88.71(3) . . ?
P4 Au1 Br2 89.22(3) . . ?
P2 Au1 Ir1 91.25(3) . . ?
P4 Au1 Ir1 90.97(3) . . ?
Br2 Au1 Ir1 176.478(17) . . ?
C21 P2 C11 107.4(2) . . ?
C21 P2 C1 103.5(2) . . ?
C11 P2 C1 104.5(2) . . ?
C21 P2 Au1 113.92(18) . . ?
C11 P2 Au1 112.16(18) . . ?
C1 P2 Au1 114.49(17) . . ?
C41 P1 C31 103.0(2) . . ?
C41 P1 C1 103.5(2) . . ?
C31 P1 C1 104.3(2) . . ?
C41 P1 Ir1 121.03(18) . . ?
C31 P1 Ir1 118.47(18) . . ?
C1 P1 Ir1 104.44(17) . . ?
C51 P4 C61 106.2(3) . . ?
C51 P4 C2 106.5(3) . . ?
C61 P4 C2 106.5(3) . . ?
C51 P4 Au1 111.5(2) . . ?
C61 P4 Au1 111.79(18) . . ?
C2 P4 Au1 113.91(17) . . ?
C81 P3 C71 103.9(3) . . ?
C81 P3 C2 106.5(3) . . ?
C71 P3 C2 104.4(3) . . ?
C81 P3 Ir1 116.2(2) . . ?
C71 P3 Ir1 116.5(2) . . ?
C2 P3 Ir1 108.34(19) . . ?
F1S P1S F3S 90.6(3) . . ?
F1S P1S F5S 179.3(3) . . ?
F3S P1S F5S 90.1(3) . . ?
F1S P1S F2S 90.1(3) . . ?
F3S P1S F2S 90.0(3) . . ?
F5S P1S F2S 90.1(3) . . ?
F1S P1S F6S 91.7(3) . . ?
F3S P1S F6S 177.5(3) . . ?
F5S P1S F6S 87.6(3) . . ?
F2S P1S F6S 89.1(3) . . ?
F1S P1S F4S 91.3(3) . . ?
F3S P1S F4S 89.9(3) . . ?
F5S P1S F4S 88.4(2) . . ?
F2S P1S F4S 178.5(3) . . ?
F6S P1S F4S 91.0(3) . . ?
F8S P2S F12S 90.9(2) . . ?
F8S P2S F10S 91.7(2) . . ?
F12S P2S F10S 91.3(2) . . ?
F8S P2S F11S 89.9(2) . . ?
F12S P2S F11S 179.2(3) . . ?
F10S P2S F11S 89.0(2) . . ?
F8S P2S F9S 177.8(3) . . ?
F12S P2S F9S 89.4(2) . . ?
F10S P2S F9S 90.5(2) . . ?
F11S P2S F9S 89.9(3) . . ?
F8S P2S F7S 89.8(3) . . ?
F12S P2S F7S 89.9(2) . . ?
F10S P2S F7S 178.0(3) . . ?
F11S P2S F7S 89.8(2) . . ?
F9S P2S F7S 88.0(3) . . ?
Cl3S C1S Cl2S 112.7(6) . . ?
Cl3S C1S Cl1S 103.3(6) . . ?
Cl2S C1S Cl1S 117.4(6) . . ?
C3 N1 C101 175.7(6) . . ?
C4 N2 C111 166.3(5) . . ?
P2 C1 P1 108.8(3) . . ?
P3 C2 P4 110.4(3) . . ?
N1 C3 Ir1 173.2(5) . . ?
N2 C4 Ir1 168.0(4) . . ?
C12 C11 C16 119.8(5) . . ?
C12 C11 P2 120.1(4) . . ?
C16 C11 P2 119.9(4) . . ?
C11 C12 C13 120.6(6) . . ?
C14 C13 C12 119.6(6) . . ?
C15 C14 C13 120.2(6) . . ?
C14 C15 C16 120.6(6) . . ?
C11 C16 C15 119.1(6) . . ?
C26 C21 C22 119.3(5) . . ?
C26 C21 P2 122.5(4) . . ?
C22 C21 P2 118.0(4) . . ?
C23 C22 C21 119.7(5) . . ?
C24 C23 C22 119.9(5) . . ?
C25 C24 C23 120.7(6) . . ?
C24 C25 C26 119.9(6) . . ?
C25 C26 C21 120.6(5) . . ?
C36 C31 C32 119.9(5) . . ?
C36 C31 P1 118.1(4) . . ?
C32 C31 P1 122.0(4) . . ?
C33 C32 C31 119.4(5) . . ?
C34 C33 C32 120.8(6) . . ?
C33 C34 C35 120.2(5) . . ?
C34 C35 C36 120.1(6) . . ?
C31 C36 C35 119.6(6) . . ?
C46 C41 C42 119.1(5) . . ?
C46 C41 P1 123.4(4) . . ?
C42 C41 P1 117.5(4) . . ?
C43 C42 C41 119.8(6) . . ?
C42 C43 C44 120.7(6) . . ?
C45 C44 C43 119.5(6) . . ?
C44 C45 C46 120.8(6) . . ?
C41 C46 C45 120.1(5) . . ?
C52 C51 C56 119.4(6) . . ?
C52 C51 P4 119.5(5) . . ?
C56 C51 P4 121.1(4) . . ?
C53 C52 C51 119.9(6) . . ?
C54 C53 C52 120.8(6) . . ?
C55 C54 C53 119.6(6) . . ?
C54 C55 C56 120.8(6) . . ?
C55 C56 C51 119.6(6) . . ?
C66 C61 C62 119.6(5) . . ?
C66 C61 P4 119.2(5) . . ?
C62 C61 P4 120.7(4) . . ?
C63 C62 C61 120.0(7) . . ?
C64 C63 C62 119.5(7) . . ?
C63 C64 C65 120.9(6) . . ?
C64 C65 C66 120.8(7) . . ?
C65 C66 C61 119.1(7) . . ?
C72 C71 C76 117.9(6) . . ?
C72 C71 P3 119.3(5) . . ?
C76 C71 P3 122.6(5) . . ?
C73 C72 C71 119.6(7) . . ?
C74 C73 C72 122.1(7) . . ?
C73 C74 C75 119.3(7) . . ?
C76 C75 C74 119.7(7) . . ?
C75 C76 C71 121.5(6) . . ?
C82 C81 C86 119.3(6) . . ?
C82 C81 P3 122.4(5) . . ?
C86 C81 P3 118.1(5) . . ?
C81 C82 C83 119.5(7) . . ?
C84 C83 C82 120.3(8) . . ?
C85 C84 C83 120.9(7) . . ?
C84 C85 C86 119.2(7) . . ?
C85 C86 C81 120.7(7) . . ?
N1 C101 C102 107.2(6) . . ?
N1 C101 C103 108.2(5) . . ?
C102 C101 C103 112.2(7) . . ?
N1 C101 C104 105.9(5) . . ?
C102 C101 C104 110.3(8) . . ?
C103 C101 C104 112.8(6) . . ?
N2 C111 C114 108.0(4) . . ?
N2 C111 C113 105.9(4) . . ?
C114 C111 C113 113.5(5) . . ?
N2 C111 C112 106.5(5) . . ?
C114 C111 C112 111.2(5) . . ?
C113 C111 C112 111.4(5) . . ?
Cl5S C2S Cl4S 106.1(10) . . ?
Cl7S C3S Cl6S 112.4(8) . . ?

loop_
_geom_bond_atom_site_label_1
_geom_bond_atom_site_label_2
_geom_bond_distance
_geom_bond_site_symmetry_2
_geom_bond_publ_flag
Ir1 C3 1.985(6) . ?
Ir1 C4 1.989(5) . ?
Ir1 P3 2.3433(15) . ?
Ir1 P1 2.3768(14) . ?
Ir1 Br1 2.5222(6) . ?
Ir1 Au1 2.6840(4) . ?
Au1 P2 2.3412(13) . ?
Au1 P4 2.3684(14) . ?
Au1 Br2 2.5371(6) . ?
P2 C21 1.810(5) . ?
P2 C11 1.814(5) . ?
P2 C1 1.825(5) . ?
P1 C41 1.814(6) . ?
P1 C31 1.823(5) . ?
P1 C1 1.832(5) . ?
P4 C51 1.805(6) . ?
P4 C61 1.808(5) . ?
P4 C2 1.837(5) . ?
P3 C81 1.813(6) . ?
P3 C71 1.818(6) . ?
P3 C2 1.837(5) . ?
P1S F1S 1.577(5) . ?
P1S F3S 1.583(4) . ?
P1S F5S 1.592(5) . ?
P1S F2S 1.592(5) . ?
P1S F6S 1.596(5) . ?
P1S F4S 1.605(5) . ?
P2S F8S 1.580(4) . ?
P2S F12S 1.587(4) . ?
P2S F10S 1.588(4) . ?
P2S F11S 1.602(4) . ?
P2S F9S 1.604(4) . ?
P2S F7S 1.612(4) . ?
C1S Cl3S 1.727(7) . ?
C1S Cl2S 1.738(6) . ?
C1S Cl1S 1.763(7) . ?
N1 C3 1.151(7) . ?
N1 C101 1.476(7) . ?
N2 C4 1.135(7) . ?
N2 C111 1.482(7) . ?
C11 C12 1.384(8) . ?
C11 C16 1.399(8) . ?
C12 C13 1.391(8) . ?
C13 C14 1.386(10) . ?
C14 C15 1.377(10) . ?
C15 C16 1.399(9) . ?
C21 C26 1.388(8) . ?
C21 C22 1.406(7) . ?
C22 C23 1.388(8) . ?
C23 C24 1.386(9) . ?
C24 C25 1.377(8) . ?
C25 C26 1.383(8) . ?
C31 C36 1.395(7) . ?
C31 C32 1.396(7) . ?
C32 C33 1.394(7) . ?
C33 C34 1.373(8) . ?
C34 C35 1.381(9) . ?
C35 C36 1.400(8) . ?
C41 C46 1.392(7) . ?
C41 C42 1.409(8) . ?
C42 C43 1.387(9) . ?
C43 C44 1.392(9) . ?
C44 C45 1.376(9) . ?
C45 C46 1.394(8) . ?
C51 C52 1.391(8) . ?
C51 C56 1.407(8) . ?
C52 C53 1.388(9) . ?
C53 C54 1.382(10) . ?
C54 C55 1.379(9) . ?
C55 C56 1.389(9) . ?
C61 C66 1.396(8) . ?
C61 C62 1.398(9) . ?
C62 C63 1.398(9) . ?
C63 C64 1.369(11) . ?
C64 C65 1.374(11) . ?
C65 C66 1.388(8) . ?
C71 C72 1.402(9) . ?
C71 C76 1.402(9) . ?
C72 C73 1.387(11) . ?
C73 C74 1.368(12) . ?
C74 C75 1.387(11) . ?
C75 C76 1.386(8) . ?
C81 C82 1.385(9) . ?
C81 C86 1.396(8) . ?
C82 C83 1.394(9) . ?
C83 C84 1.377(11) . ?
C84 C85 1.372(12) . ?
C85 C86 1.388(10) . ?
C101 C102 1.500(11) . ?
C101 C103 1.505(9) . ?
C101 C104 1.525(10) . ?
C111 C114 1.520(8) . ?
C111 C113 1.524(8) . ?
C111 C112 1.530(8) . ?
C2S Cl5S 1.732(9) . ?
C2S Cl4S 1.743(9) . ?
C3S Cl7S 1.715(8) . ?
C3S Cl6S 1.738(8) . ?
